data_7154092
loop_
_publ_author_name
'Zhang, Rong-Rong'
'Tian, Hai-Yan'
'Tan, Ya-Fang'
'Chung, Tse-Yu'
'Sun, Xiao-Hui'
'Xia, Xue'
'Ye, Wen-Cai'
'Middleton, David A.'
'Fedosova, Natalya'
'Esmann, Mikael'
'Tzen, Jason T. C.'
'Jiang, Ren-Wang'

_publ_section_title
;
 Structures, chemotaxonomic significance, cytotoxic and Na(+),K(+)-ATPase
 inhibitory activities of new cardenolides from Asclepias curassavica.
;
_journal_issue 44
_journal_name_full 'Organic &amp; biomolecular chemistry'
_journal_page_first 8919
_journal_page_last 8929
_journal_paper_doi 10.1039/c4ob01545b
_journal_volume 12
_journal_year 2014
_chemical_absolute_configuration rm
_chemical_formula_sum 'C26 H38 O6'
_chemical_formula_weight 446.56
_chemical_name_systematic
; 
 ? 
;
_space_group_IT_number 19
_symmetry_cell_setting orthorhombic
_symmetry_space_group_name_Hall 'P 2ac 2ab'
_symmetry_space_group_name_H-M 'P 21 21 21'
_atom_sites_solution_hydrogens geom
_atom_sites_solution_primary direct
_atom_sites_solution_secondary difmap
_audit_creation_method SHELXL-97
_cell_angle_alpha 90.00
_cell_angle_beta 90.00
_cell_angle_gamma 90.00
_cell_formula_units_Z 4
_cell_length_a 11.4718(5)
_cell_length_b 12.9514(5)
_cell_length_c 15.8446(8)
_cell_measurement_reflns_used 2661
_cell_measurement_temperature 173(2)
_cell_measurement_theta_max 62.7030
_cell_measurement_theta_min 4.3870
_cell_volume 2354.13(18)
_computing_cell_refinement 'CrysAlis PRO '
_computing_data_collection 'CrysAlis PRO '
_computing_data_reduction 'CrysAlis PRO '
_computing_molecular_graphics 'XP (Sheldrick, 2008)'
_computing_publication_material 'XP (Sheldrick, 2008)'
_computing_structure_refinement 'SHELXL-97 (Sheldrick, 1997)'
_computing_structure_solution 'SHELXS-97 (Sheldrick, 1990)'
_diffrn_ambient_temperature 173(2)
_diffrn_measured_fraction_theta_full 0.998
_diffrn_measured_fraction_theta_max 0.998
_diffrn_measurement_device_type 'Agilent Gemimi S ultra sappharie CCD'
_diffrn_measurement_method 'Omega scan'
_diffrn_radiation_monochromator graphite
_diffrn_radiation_source 'fine-focus sealed tube'
_diffrn_radiation_type CuK\a
_diffrn_radiation_wavelength 1.54178
_diffrn_reflns_av_R_equivalents 0.0338
_diffrn_reflns_av_sigmaI/netI 0.0404
_diffrn_reflns_limit_h_max 13
_diffrn_reflns_limit_h_min -13
_diffrn_reflns_limit_k_max 8
_diffrn_reflns_limit_k_min -14
_diffrn_reflns_limit_l_max 15
_diffrn_reflns_limit_l_min -18
_diffrn_reflns_number 6788
_diffrn_reflns_theta_full 62.76
_diffrn_reflns_theta_max 62.76
_diffrn_reflns_theta_min 4.41
_exptl_absorpt_coefficient_mu 0.711
_exptl_absorpt_correction_T_max 1.00000
_exptl_absorpt_correction_T_min 0.93096
_exptl_absorpt_correction_type multi-scan
_exptl_absorpt_process_details 'SADABS (Sheldrick, 2004)'
_exptl_crystal_colour colorless
_exptl_crystal_density_diffrn 1.260
_exptl_crystal_density_method 'not measured'
_exptl_crystal_description columnar
_exptl_crystal_F_000 968
_exptl_crystal_size_max 0.48
_exptl_crystal_size_mid 0.35
_exptl_crystal_size_min 0.21
_refine_diff_density_max 0.134
_refine_diff_density_min -0.169
_refine_diff_density_rms 0.036
_refine_ls_abs_structure_details 'Flack H D (1983), Acta Cryst. A39, 876-881'
_refine_ls_abs_structure_Flack 0.13(19)
_refine_ls_extinction_method none
_refine_ls_goodness_of_fit_ref 1.062
_refine_ls_hydrogen_treatment constr
_refine_ls_matrix_type full
_refine_ls_number_parameters 289
_refine_ls_number_reflns 3588
_refine_ls_number_restraints 0
_refine_ls_restrained_S_all 1.062
_refine_ls_R_factor_all 0.0408
_refine_ls_R_factor_gt 0.0353
_refine_ls_shift/su_max 0.013
_refine_ls_shift/su_mean 0.001
_refine_ls_structure_factor_coef Fsqd
_refine_ls_weighting_details 'calc w=1/[\s^2^(Fo^2^)+(0.0451P)^2^+0.0347P] where P=(Fo^2^+2Fc^2^)/3'
_refine_ls_weighting_scheme calc
_refine_ls_wR_factor_gt 0.0824
_refine_ls_wR_factor_ref 0.0873
_reflns_number_gt 3276
_reflns_number_total 3588
_reflns_threshold_expression >2sigma(I)
_cod_data_source_file c4ob01545b2.cif
_cod_data_source_block qr11
_cod_depositor_comments 'Adding full bibliography for 7154092--7154095.cif.'
_cod_original_sg_symbol_H-M P2(1)2(1)2(1)
_cod_database_code 7154092

loop_
_symmetry_equiv_pos_as_xyz
'x, y, z'
'-x+1/2, -y, z+1/2'
'-x, y+1/2, -z+1/2'
'x+1/2, -y+1/2, -z'

loop_
_atom_site_label
_atom_site_type_symbol
_atom_site_fract_x
_atom_site_fract_y
_atom_site_fract_z
_atom_site_U_iso_or_equiv
_atom_site_adp_type
_atom_site_occupancy
_atom_site_symmetry_multiplicity
_atom_site_calc_flag
_atom_site_refinement_flags
O1 O 0.55576(14) -0.46520(11) 1.06733(11) 0.0413(4) Uani 1 1 d .
O2 O 0.71961(13) -0.38432(10) 1.03044(10) 0.0366(4) Uani 1 1 d .
O3 O 0.81455(12) -0.07886(10) 0.90991(9) 0.0303(3) Uani 1 1 d .
H3A H 0.8842 -0.0667 0.9162 0.045 Uiso 1 1 calc R
O1' O 0.69872(13) 0.58740(10) 0.77602(9) 0.0328(4) Uani 1 1 d .
O2' O 0.85786(15) 0.64996(12) 0.84090(10) 0.0457(4) Uani 1 1 d .
O3' O 0.84451(15) 0.82777(11) 0.74321(11) 0.0461(4) Uani 1 1 d .
H6A H 0.8294 0.8480 0.7910 0.069 Uiso 1 1 calc R
C1 C 0.57046(18) 0.35595(15) 0.88327(13) 0.0283(5) Uani 1 1 d .
H1A H 0.4899 0.3334 0.8850 0.034 Uiso 1 1 calc R
H1B H 0.5958 0.3671 0.9410 0.034 Uiso 1 1 calc R
C2 C 0.57690(18) 0.45818(15) 0.83565(14) 0.0302(5) Uani 1 1 d .
H2A H 0.5427 0.4499 0.7801 0.036 Uiso 1 1 calc R
H2B H 0.5325 0.5102 0.8658 0.036 Uiso 1 1 calc R
C3 C 0.70133(19) 0.49332(14) 0.82690(13) 0.0295(5) Uani 1 1 d .
H3B H 0.7332 0.5091 0.8828 0.035 Uiso 1 1 calc R
C4 C 0.77673(19) 0.41246(16) 0.78440(14) 0.0318(5) Uani 1 1 d .
H4A H 0.8567 0.4365 0.7818 0.038 Uiso 1 1 calc R
H4B H 0.7496 0.4011 0.7271 0.038 Uiso 1 1 calc R
C5 C 0.77103(17) 0.31134(15) 0.83394(13) 0.0263(4) Uani 1 1 d .
H5A H 0.7985 0.3275 0.8910 0.032 Uiso 1 1 calc R
C6 C 0.85348(18) 0.22964(16) 0.79978(15) 0.0341(5) Uani 1 1 d .
H6B H 0.9308 0.2588 0.7933 0.041 Uiso 1 1 calc R
H6C H 0.8269 0.2069 0.7447 0.041 Uiso 1 1 calc R
C7 C 0.85835(18) 0.13769(16) 0.85995(14) 0.0326(5) Uani 1 1 d .
H7A H 0.8945 0.1594 0.9124 0.039 Uiso 1 1 calc R
H7B H 0.9070 0.0844 0.8353 0.039 Uiso 1 1 calc R
C8 C 0.73794(16) 0.09212(14) 0.87932(13) 0.0243(4) Uani 1 1 d .
H8A H 0.7086 0.0613 0.8270 0.029 Uiso 1 1 calc R
C9 C 0.65060(16) 0.17672(14) 0.90592(13) 0.0233(4) Uani 1 1 d .
H9A H 0.6790 0.2043 0.9597 0.028 Uiso 1 1 calc R
C10 C 0.64509(17) 0.26943(14) 0.84412(12) 0.0234(4) Uani 1 1 d .
C11 C 0.53191(18) 0.12718(16) 0.92446(15) 0.0331(5) Uani 1 1 d .
H11A H 0.4774 0.1801 0.9423 0.040 Uiso 1 1 calc R
H11B H 0.5017 0.0958 0.8733 0.040 Uiso 1 1 calc R
C12 C 0.5420(2) 0.04524(16) 0.99326(14) 0.0331(5) Uani 1 1 d .
H12A H 0.4657 0.0154 1.0031 0.040 Uiso 1 1 calc R
H12B H 0.5669 0.0782 1.0452 0.040 Uiso 1 1 calc R
C13 C 0.62819(18) -0.04185(15) 0.97154(13) 0.0263(4) Uani 1 1 d .
C14 C 0.74659(17) 0.00497(14) 0.94534(13) 0.0239(4) Uani 1 1 d .
C15 C 0.80162(19) 0.03537(15) 1.02945(13) 0.0288(5) Uani 1 1 d .
H15A H 0.7707 0.1008 1.0490 0.035 Uiso 1 1 calc R
H15B H 0.8856 0.0413 1.0240 0.035 Uiso 1 1 calc R
C16 C 0.7697(2) -0.05136(16) 1.09045(14) 0.0392(6) Uani 1 1 d .
H16A H 0.7590 -0.0242 1.1470 0.047 Uiso 1 1 calc R
H16B H 0.8310 -0.1029 1.0919 0.047 Uiso 1 1 calc R
C17 C 0.65453(19) -0.09952(15) 1.05756(13) 0.0291(5) Uani 1 1 d .
H17A H 0.5928 -0.0805 1.0974 0.035 Uiso 1 1 calc R
C18 C 0.5758(2) -0.11122(18) 0.90349(14) 0.0360(5) Uani 1 1 d .
H18A H 0.5621 -0.0714 0.8533 0.054 Uiso 1 1 calc R
H18B H 0.5034 -0.1394 0.9233 0.054 Uiso 1 1 calc R
H18C H 0.6289 -0.1664 0.8910 0.054 Uiso 1 1 calc R
C19 C 0.59284(19) 0.23725(16) 0.75895(13) 0.0312(5) Uani 1 1 d .
H19A H 0.5154 0.2113 0.7675 0.047 Uiso 1 1 calc R
H19B H 0.6404 0.1844 0.7341 0.047 Uiso 1 1 calc R
H19C H 0.5901 0.2960 0.7220 0.047 Uiso 1 1 calc R
C20 C 0.65714(18) -0.21535(15) 1.05271(13) 0.0264(5) Uani 1 1 d .
C21 C 0.75837(19) -0.27872(15) 1.02480(16) 0.0354(5) Uani 1 1 d .
H21A H 0.7800 -0.2617 0.9673 0.042 Uiso 1 1 calc R
H21B H 0.8251 -0.2671 1.0612 0.042 Uiso 1 1 calc R
C22 C 0.57130(18) -0.27919(15) 1.07390(13) 0.0295(5) Uani 1 1 d .
H22A H 0.4991 -0.2593 1.0950 0.035 Uiso 1 1 calc R
C23 C 0.60807(18) -0.38491(16) 1.05887(14) 0.0299(5) Uani 1 1 d .
C1' C 0.78362(19) 0.65661(15) 0.78799(14) 0.0311(5) Uani 1 1 d .
C2' C 0.7734(2) 0.74224(15) 0.72355(14) 0.0338(5) Uani 1 1 d .
H2'A H 0.6920 0.7648 0.7203 0.041 Uiso 1 1 calc R
C3' C 0.8104(2) 0.70045(18) 0.63833(15) 0.0466(6) Uani 1 1 d .
H3'A H 0.8042 0.7540 0.5967 0.070 Uiso 1 1 calc R
H3'B H 0.7608 0.6438 0.6229 0.070 Uiso 1 1 calc R
H3'C H 0.8897 0.6771 0.6414 0.070 Uiso 1 1 calc R

loop_
_atom_site_aniso_label
_atom_site_aniso_U_11
_atom_site_aniso_U_22
_atom_site_aniso_U_33
_atom_site_aniso_U_23
_atom_site_aniso_U_13
_atom_site_aniso_U_12
O1 0.0355(9) 0.0253(8) 0.0630(11) 0.0014(8) 0.0026(8) -0.0068(7)
O2 0.0287(8) 0.0272(7) 0.0540(10) -0.0012(7) 0.0063(7) 0.0001(7)
O3 0.0273(8) 0.0250(7) 0.0386(9) -0.0012(6) -0.0003(7) 0.0025(6)
O1' 0.0330(8) 0.0255(7) 0.0399(9) 0.0068(6) -0.0065(7) -0.0020(6)
O2' 0.0487(10) 0.0448(9) 0.0435(10) 0.0066(8) -0.0135(9) -0.0129(8)
O3' 0.0521(10) 0.0305(8) 0.0556(11) 0.0001(8) 0.0133(9) -0.0074(8)
C1 0.0244(10) 0.0275(10) 0.0331(12) -0.0006(9) 0.0049(9) 0.0022(9)
C2 0.0300(11) 0.0250(10) 0.0356(12) -0.0008(9) 0.0030(10) 0.0044(9)
C3 0.0351(11) 0.0240(10) 0.0294(11) 0.0054(9) -0.0029(10) -0.0009(9)
C4 0.0280(11) 0.0340(11) 0.0333(12) 0.0070(10) 0.0016(10) 0.0006(10)
C5 0.0228(10) 0.0298(10) 0.0263(11) 0.0054(9) -0.0008(9) -0.0017(9)
C6 0.0247(10) 0.0351(12) 0.0426(13) 0.0123(10) 0.0082(10) 0.0038(10)
C7 0.0236(10) 0.0326(11) 0.0416(13) 0.0091(10) 0.0044(9) 0.0046(9)
C8 0.0219(10) 0.0262(10) 0.0248(11) -0.0008(8) -0.0028(8) 0.0004(8)
C9 0.0204(10) 0.0263(10) 0.0232(10) 0.0007(8) -0.0020(8) 0.0018(8)
C10 0.0218(10) 0.0243(9) 0.0241(11) -0.0009(9) -0.0016(8) 0.0017(8)
C11 0.0224(10) 0.0324(11) 0.0446(14) 0.0069(11) 0.0015(9) 0.0003(9)
C12 0.0259(11) 0.0326(11) 0.0407(13) 0.0070(10) 0.0044(9) -0.0022(9)
C13 0.0248(10) 0.0256(10) 0.0283(11) 0.0019(9) -0.0016(9) -0.0033(9)
C14 0.0235(10) 0.0216(9) 0.0265(11) 0.0005(9) -0.0026(8) 0.0005(8)
C15 0.0311(11) 0.0236(9) 0.0316(11) 0.0021(9) -0.0083(9) -0.0030(9)
C16 0.0536(15) 0.0313(11) 0.0328(12) 0.0070(10) -0.0172(11) -0.0114(11)
C17 0.0362(11) 0.0238(10) 0.0272(11) -0.0006(9) 0.0010(10) -0.0024(9)
C18 0.0379(12) 0.0370(11) 0.0331(12) 0.0003(10) -0.0075(10) -0.0110(10)
C19 0.0342(12) 0.0301(11) 0.0294(12) 0.0001(10) -0.0043(10) 0.0037(10)
C20 0.0286(11) 0.0276(10) 0.0229(10) 0.0015(9) -0.0016(9) -0.0015(9)
C21 0.0289(12) 0.0289(10) 0.0483(14) 0.0001(10) 0.0060(10) -0.0043(9)
C22 0.0260(11) 0.0295(10) 0.0329(12) 0.0025(10) 0.0028(9) 0.0028(9)
C23 0.0265(11) 0.0295(11) 0.0337(12) 0.0023(10) -0.0023(9) -0.0004(10)
C1' 0.0315(11) 0.0286(11) 0.0332(12) -0.0033(9) 0.0024(10) 0.0002(10)
C2' 0.0308(11) 0.0273(11) 0.0433(14) 0.0053(10) 0.0029(10) 0.0021(10)
C3' 0.0587(16) 0.0402(13) 0.0409(14) 0.0068(11) 0.0040(12) 0.0008(12)

loop_
_atom_type_symbol
_atom_type_description
_atom_type_scat_dispersion_real
_atom_type_scat_dispersion_imag
_atom_type_scat_source
C C 0.0181 0.0091 'International Tables Vol C Tables 4.2.6.8 and 6.1.1.4'
H H 0.0000 0.0000 'International Tables Vol C Tables 4.2.6.8 and 6.1.1.4'
O O 0.0492 0.0322 'International Tables Vol C Tables 4.2.6.8 and 6.1.1.4'

loop_
_geom_angle_atom_site_label_1
_geom_angle_atom_site_label_2
_geom_angle_atom_site_label_3
_geom_angle
C23 O2 C21 108.48(16)
C1' O1' C3 117.75(16)
C2 C1 C10 113.91(17)
C3 C2 C1 110.73(17)
O1' C3 C2 106.47(16)
O1' C3 C4 110.04(16)
C2 C3 C4 111.92(17)
C3 C4 C5 109.84(17)
C6 C5 C4 112.78(16)
C6 C5 C10 111.91(17)
C4 C5 C10 113.14(16)
C5 C6 C7 110.10(17)
C6 C7 C8 113.10(17)
C7 C8 C9 111.48(16)
C7 C8 C14 111.07(16)
C9 C8 C14 112.10(16)
C11 C9 C8 109.36(16)
C11 C9 C10 114.12(16)
C8 C9 C10 113.81(16)
C19 C10 C1 109.55(16)
C19 C10 C5 111.55(17)
C1 C10 C5 107.75(16)
C19 C10 C9 111.16(16)
C1 C10 C9 109.37(16)
C5 C10 C9 107.37(15)
C12 C11 C9 111.11(17)
C11 C12 C13 113.52(18)
C18 C13 C12 109.66(18)
C18 C13 C14 112.80(18)
C12 C13 C14 109.70(15)
C18 C13 C17 113.92(16)
C12 C13 C17 106.02(17)
C14 C13 C17 104.41(15)
O3 C14 C15 107.99(15)
O3 C14 C8 108.67(15)
C15 C14 C8 115.48(16)
O3 C14 C13 106.44(15)
C15 C14 C13 103.31(16)
C8 C14 C13 114.40(15)
C14 C15 C16 105.30(16)
C15 C16 C17 106.71(17)
C20 C17 C16 113.69(18)
C20 C17 C13 115.52(17)
C16 C17 C13 105.19(15)
C22 C20 C21 108.05(17)
C22 C20 C17 126.4(2)
C21 C20 C17 125.52(18)
O2 C21 C20 105.31(16)
C20 C22 C23 109.27(19)
O1 C23 O2 120.68(19)
O1 C23 C22 130.5(2)
O2 C23 C22 108.85(17)
O2' C1' O1' 124.7(2)
O2' C1' C2' 125.5(2)
O1' C1' C2' 109.84(18)
O3' C2' C1' 112.45(19)
O3' C2' C3' 108.37(19)
C1' C2' C3' 108.54(17)

loop_
_geom_bond_atom_site_label_1
_geom_bond_atom_site_label_2
_geom_bond_distance
O1 C23 1.208(3)
O2 C23 1.357(3)
O2 C21 1.441(3)
O3 C14 1.450(2)
O1' C1' 1.337(3)
O1' C3 1.461(2)
O2' C1' 1.198(3)
O3' C2' 1.411(3)
C1 C2 1.526(3)
C1 C10 1.541(3)
C2 C3 1.505(3)
C3 C4 1.516(3)
C4 C5 1.528(3)
C5 C6 1.519(3)
C5 C10 1.552(3)
C6 C7 1.527(3)
C7 C8 1.533(3)
C8 C9 1.543(3)
C8 C14 1.542(3)
C9 C11 1.534(3)
C9 C10 1.551(3)
C10 C19 1.534(3)
C11 C12 1.526(3)
C12 C13 1.539(3)
C13 C18 1.527(3)
C13 C14 1.544(3)
C13 C17 1.583(3)
C14 C15 1.526(3)
C15 C16 1.526(3)
C16 C17 1.551(3)
C17 C20 1.502(3)
C20 C22 1.329(3)
C20 C21 1.489(3)
C22 C23 1.452(3)
C1' C2' 1.512(3)
C2' C3' 1.516(3)

loop_
_geom_torsion_atom_site_label_1
_geom_torsion_atom_site_label_2
_geom_torsion_atom_site_label_3
_geom_torsion_atom_site_label_4
_geom_torsion
C10 C1 C2 C3 -55.2(2)
C1' O1' C3 C2 151.90(17)
C1' O1' C3 C4 -86.6(2)
C1 C2 C3 O1' 176.34(16)
C1 C2 C3 C4 56.1(2)
O1' C3 C4 C5 -175.29(15)
C2 C3 C4 C5 -57.1(2)
C3 C4 C5 C6 -174.55(18)
C3 C4 C5 C10 57.2(2)
C4 C5 C6 C7 170.79(18)
C10 C5 C6 C7 -60.3(2)
C5 C6 C7 C8 54.7(2)
C6 C7 C8 C9 -50.0(2)
C6 C7 C8 C14 -175.74(18)
C7 C8 C9 C11 179.96(17)
C14 C8 C9 C11 -54.8(2)
C7 C8 C9 C10 51.0(2)
C14 C8 C9 C10 176.24(16)
C2 C1 C10 C19 -68.5(2)
C2 C1 C10 C5 53.0(2)
C2 C1 C10 C9 169.44(16)
C6 C5 C10 C19 -62.7(2)
C4 C5 C10 C19 66.1(2)
C6 C5 C10 C1 177.08(17)
C4 C5 C10 C1 -54.2(2)
C6 C5 C10 C9 59.4(2)
C4 C5 C10 C9 -171.89(16)
C11 C9 C10 C19 -58.9(2)
C8 C9 C10 C19 67.6(2)
C11 C9 C10 C1 62.2(2)
C8 C9 C10 C1 -171.32(16)
C11 C9 C10 C5 178.84(17)
C8 C9 C10 C5 -54.7(2)
C8 C9 C11 C12 57.9(2)
C10 C9 C11 C12 -173.31(17)
C9 C11 C12 C13 -58.3(2)
C11 C12 C13 C18 -72.5(2)
C11 C12 C13 C14 51.9(2)
C11 C12 C13 C17 164.09(17)
C7 C8 C14 O3 -63.9(2)
C9 C8 C14 O3 170.64(15)
C7 C8 C14 C15 57.6(2)
C9 C8 C14 C15 -67.9(2)
C7 C8 C14 C13 177.32(17)
C9 C8 C14 C13 51.9(2)
C18 C13 C14 O3 -46.2(2)
C12 C13 C14 O3 -168.75(16)
C17 C13 C14 O3 78.01(18)
C18 C13 C14 C15 -159.82(17)
C12 C13 C14 C15 77.63(19)
C17 C13 C14 C15 -35.62(18)
C18 C13 C14 C8 73.8(2)
C12 C13 C14 C8 -48.7(2)
C17 C13 C14 C8 -161.97(16)
O3 C14 C15 C16 -73.6(2)
C8 C14 C15 C16 164.52(18)
C13 C14 C15 C16 38.9(2)
C14 C15 C16 C17 -26.7(2)
C15 C16 C17 C20 131.6(2)
C15 C16 C17 C13 4.2(2)
C18 C13 C17 C20 16.6(3)
C12 C13 C17 C20 137.29(19)
C14 C13 C17 C20 -106.87(19)
C18 C13 C17 C16 142.83(19)
C12 C13 C17 C16 -96.49(19)
C14 C13 C17 C16 19.4(2)
C16 C17 C20 C22 139.2(2)
C13 C17 C20 C22 -99.0(3)
C16 C17 C20 C21 -39.4(3)
C13 C17 C20 C21 82.4(3)
C23 O2 C21 C20 -0.3(2)
C22 C20 C21 O2 1.4(3)
C17 C20 C21 O2 -179.79(19)
C21 C20 C22 C23 -2.0(3)
C17 C20 C22 C23 179.3(2)
C21 O2 C23 O1 178.6(2)
C21 O2 C23 C22 -0.9(2)
C20 C22 C23 O1 -177.6(2)
C20 C22 C23 O2 1.8(3)
C3 O1' C1' O2' -4.6(3)
C3 O1' C1' C2' 173.86(16)
O2' C1' C2' O3' -13.8(3)
O1' C1' C2' O3' 167.70(17)
O2' C1' C2' C3' 106.1(3)
O1' C1' C2' C3' -72.4(2)
